data_1564503
loop_
_publ_author_name
'Soliman, Saied M.'
'Elsilk, Sobhy E.'
'El-Faham, Ayman'

_publ_section_title
;
 Synthesis, structure and biological activity of zinc(II) pincer complexes
 with 2,4-bis(3,5-dimethyl-1H-pyrazol-1-yl)-6-methoxy-1,3,5-triazine
;
_journal_name_full 'Inorganica Chimica Acta'
_journal_page_first 119627
_journal_paper_doi 10.1016/j.ica.2020.119627
_journal_volume 508
_journal_year 2020
_chemical_formula_sum 'C14 H17 N9 O7 Zn'
_chemical_formula_weight 488.73
_space_group_crystal_system monoclinic
_space_group_IT_number 14
_space_group_name_Hall '-P 2ybc'
_space_group_name_H-M_alt 'P 1 21/c 1'
_atom_sites_solution_hydrogens geom
_audit_creation_method SHELXL-2014/7
_cell_angle_alpha 90
_cell_angle_beta 101.9040(10)
_cell_angle_gamma 90
_cell_formula_units_Z 4
_cell_length_a 14.5080(5)
_cell_length_b 8.4326(2)
_cell_length_c 16.2855(5)
_cell_measurement_reflns_used 5275
_cell_measurement_temperature 293(2)
_cell_measurement_theta_max 23.66
_cell_measurement_theta_min 2.65
_cell_volume 1949.52(10)
_computing_cell_refinement 'Bruker SAINT'
_computing_data_collection 'Bruker APEX2'
_computing_data_reduction 'Bruker SAINT'
_computing_molecular_graphics 'Bruker SHELXTL'
_computing_publication_material 'Bruker SHELXTL'
_computing_structure_refinement 'SHELXL-2014/7 (Sheldrick, 2014)'
_computing_structure_solution 'SHELXS-97 (Sheldrick 2008)'
_diffrn_ambient_temperature 293(2)
_diffrn_measured_fraction_theta_full 0.999
_diffrn_measured_fraction_theta_max 0.994
_diffrn_measurement_device_type 'Bruker APEX-II CCD'
_diffrn_measurement_method '\f and \w scans'
_diffrn_radiation_type MoK\a
_diffrn_radiation_wavelength 0.71073
_diffrn_reflns_av_R_equivalents 0.0487
_diffrn_reflns_av_unetI/netI 0.0354
_diffrn_reflns_Laue_measured_fraction_full 0.999
_diffrn_reflns_Laue_measured_fraction_max 0.994
_diffrn_reflns_limit_h_max 17
_diffrn_reflns_limit_h_min -17
_diffrn_reflns_limit_k_max 10
_diffrn_reflns_limit_k_min -10
_diffrn_reflns_limit_l_max 19
_diffrn_reflns_limit_l_min -19
_diffrn_reflns_number 19018
_diffrn_reflns_point_group_measured_fraction_full 0.999
_diffrn_reflns_point_group_measured_fraction_max 0.994
_diffrn_reflns_theta_full 25.242
_diffrn_reflns_theta_max 25.467
_diffrn_reflns_theta_min 2.661
_exptl_absorpt_coefficient_mu 1.320
_exptl_absorpt_correction_T_max 0.7452
_exptl_absorpt_correction_T_min 0.6226
_exptl_absorpt_correction_type multi-scan
_exptl_absorpt_process_details 'SADABS (Sheldrick, 2012)'
_exptl_crystal_colour colourless
_exptl_crystal_density_diffrn 1.665
_exptl_crystal_description plate
_exptl_crystal_F_000 1000
_exptl_crystal_size_max 0.128
_exptl_crystal_size_mid 0.069
_exptl_crystal_size_min 0.022
_refine_diff_density_max 0.228
_refine_diff_density_min -0.258
_refine_diff_density_rms 0.050
_refine_ls_extinction_coef .
_refine_ls_extinction_method none
_refine_ls_goodness_of_fit_ref 1.010
_refine_ls_hydrogen_treatment constr
_refine_ls_matrix_type full
_refine_ls_number_parameters 285
_refine_ls_number_reflns 3604
_refine_ls_number_restraints 0
_refine_ls_restrained_S_all 1.010
_refine_ls_R_factor_all 0.0569
_refine_ls_R_factor_gt 0.0348
_refine_ls_shift/su_max 0.001
_refine_ls_shift/su_mean 0.000
_refine_ls_structure_factor_coef Fsqd
_refine_ls_weighting_details 'w=1/[\s^2^(Fo^2^)+(0.0388P)^2^+1.0359P] where P=(Fo^2^+2Fc^2^)/3'
_refine_ls_weighting_scheme calc
_refine_ls_wR_factor_gt 0.0782
_refine_ls_wR_factor_ref 0.0860
_reflns_Friedel_coverage 0.000
_reflns_Friedel_fraction_full .
_reflns_Friedel_fraction_max .
_reflns_number_gt 2699
_reflns_number_total 3604
_reflns_threshold_expression 'I > 2\s(I)'
_cod_data_source_file ICA-2020-508-119627.cif
_cod_data_source_block Zn(NO3)2L
_cod_depositor_comments
;
The following automatic conversions were performed:

data item '_exptl_absorpt_correction_type' value 'Multi-Scan' was
changed to 'multi-scan' in accordance with the built-in table derived
from the CIF Core dictionary named 'cif_core.dic' version 2.4.5 last
updated on 2014-11-21.

Automatic conversion script
Id: cif_fix_values 8369 2020-08-20 11:38:08Z andrius 
;
_cod_original_sg_symbol_H-M 'P 21/c'
_cod_database_code 1564503
_shelx_shelxl_version_number 2014/7
_shelx_space_group_comment
;
The symmetry employed for this shelxl refinement is uniquely defined
by the following loop, which should always be used as a source of
symmetry information in preference to the above space-group names.
They are only intended as comments.
;

loop_
_space_group_symop_operation_xyz
'x, y, z'
'-x, y+1/2, -z+1/2'
'-x, -y, -z'
'x, -y-1/2, z-1/2'

loop_
_atom_site_label
_atom_site_type_symbol
_atom_site_fract_x
_atom_site_fract_y
_atom_site_fract_z
_atom_site_U_iso_or_equiv
_atom_site_adp_type
_atom_site_occupancy
_atom_site_site_symmetry_order
_atom_site_calc_flag
_atom_site_refinement_flags_posn
_atom_site_refinement_flags_adp
_atom_site_refinement_flags_occupancy
_atom_site_disorder_assembly
_atom_site_disorder_group
Zn1 Zn 0.75364(2) 0.29840(4) 0.52040(2) 0.04490(13) Uani 1 1 d . . . . .
N1 N 0.58020(15) 0.1581(3) 0.41424(15) 0.0434(6) Uani 1 1 d . . . . .
O1 O 0.69941(13) -0.1275(2) 0.22246(12) 0.0509(5) Uani 1 1 d . . . . .
C1 C 0.5255(2) 0.3540(5) 0.5928(2) 0.0700(10) Uani 1 1 d . . . . .
H1A H 0.4887 0.2974 0.6258 0.105 Uiso 1 1 calc R U . . .
H1B H 0.4986 0.4571 0.5792 0.105 Uiso 1 1 calc R U . . .
H1C H 0.5889 0.3652 0.6242 0.105 Uiso 1 1 calc R U . . .
O2 O 0.78514(17) 0.3092(3) 0.64651(13) 0.0615(6) Uani 1 1 d . . . . .
N2 N 0.60491(16) 0.2413(3) 0.48810(14) 0.0460(6) Uani 1 1 d . . . . .
C2 C 0.5260(2) 0.2645(4) 0.51396(19) 0.0516(8) Uani 1 1 d . . . . .
O3 O 0.77389(15) 0.0643(3) 0.61427(14) 0.0609(6) Uani 1 1 d . . . . .
N3 N 0.89537(14) 0.1592(3) 0.42775(13) 0.0382(5) Uani 1 1 d . . . . .
C3 C 0.4503(2) 0.1969(4) 0.4569(2) 0.0580(8) Uani 1 1 d . . . . .
H3 H 0.3875 0.1973 0.4618 0.070 Uiso 1 1 calc R U . . .
C4 C 0.48482(19) 0.1311(4) 0.3939(2) 0.0498(7) Uani 1 1 d . . . . .
N4 N 0.89863(15) 0.2461(3) 0.49972(14) 0.0439(6) Uani 1 1 d . . . . .
O4 O 0.8171(2) 0.1325(3) 0.74351(15) 0.0907(9) Uani 1 1 d . . . . .
C5 C 0.4363(2) 0.0517(4) 0.3158(2) 0.0660(9) Uani 1 1 d . . . . .
H5A H 0.3716 0.0333 0.3182 0.099 Uiso 1 1 calc R U . . .
H5B H 0.4665 -0.0477 0.3100 0.099 Uiso 1 1 calc R U . . .
H5C H 0.4393 0.1181 0.2685 0.099 Uiso 1 1 calc R U . . .
N5 N 0.73752(14) 0.1538(3) 0.41847(14) 0.0398(5) Uani 1 1 d . . . . .
O5 O 0.75408(16) 0.5341(3) 0.51110(14) 0.0679(6) Uani 1 1 d . . . . .
O6 O 0.7045(3) 0.5037(4) 0.38108(18) 0.1149(12) Uani 1 1 d . . . . .
N6 N 0.63649(14) 0.0175(3) 0.31039(14) 0.0432(6) Uani 1 1 d . . . . .
C6 C 0.65302(17) 0.1054(3) 0.37728(17) 0.0377(6) Uani 1 1 d . . . . .
C7 C 0.71534(19) -0.0327(3) 0.28759(17) 0.0400(6) Uani 1 1 d . . . . .
O7 O 0.72716(18) 0.7376(3) 0.43269(18) 0.0832(8) Uani 1 1 d . . . . .
N7 N 0.80309(14) 0.0050(3) 0.32327(13) 0.0372(5) Uani 1 1 d . . . . .
N9 N 0.72909(17) 0.5929(4) 0.43986(19) 0.0552(7) Uani 1 1 d . . . . .
C9 C 0.98326(18) 0.1421(3) 0.40976(18) 0.0445(7) Uani 1 1 d . . . . .
C14 C 0.7804(2) -0.1969(4) 0.1969(2) 0.0601(9) Uani 1 1 d . . . . .
H14A H 0.7603 -0.2504 0.1442 0.090 Uiso 1 1 calc R U . . .
H14B H 0.8100 -0.2715 0.2386 0.090 Uiso 1 1 calc R U . . .
H14C H 0.8244 -0.1148 0.1909 0.090 Uiso 1 1 calc R U . . .
N8 N 0.79189(17) 0.1670(3) 0.66960(16) 0.0506(6) Uani 1 1 d . . . . .
C8 C 0.80823(17) 0.1020(3) 0.38648(16) 0.0360(6) Uani 1 1 d . . . . .
C13 C 1.0012(2) 0.0660(4) 0.3332(2) 0.0597(9) Uani 1 1 d . . . . .
H13A H 1.0664 0.0785 0.3309 0.090 Uiso 1 1 calc R U . . .
H13B H 0.9626 0.1147 0.2848 0.090 Uiso 1 1 calc R U . . .
H13C H 0.9863 -0.0448 0.3340 0.090 Uiso 1 1 calc R U . . .
C11 C 0.9881(2) 0.2809(4) 0.52671(18) 0.0501(8) Uani 1 1 d . . . . .
C10 C 1.0423(2) 0.2175(4) 0.4725(2) 0.0536(8) Uani 1 1 d . . . . .
H10 H 1.1073 0.2260 0.4787 0.064 Uiso 1 1 calc R U . . .
C12 C 1.0196(2) 0.3760(4) 0.6042(2) 0.0689(10) Uani 1 1 d . . . . .
H12A H 1.0564 0.4644 0.5922 0.103 Uiso 1 1 calc R U . . .
H12B H 1.0571 0.3110 0.6467 0.103 Uiso 1 1 calc R U . . .
H12C H 0.9656 0.4142 0.6237 0.103 Uiso 1 1 calc R U . . .

loop_
_atom_site_aniso_label
_atom_site_aniso_U_11
_atom_site_aniso_U_22
_atom_site_aniso_U_33
_atom_site_aniso_U_23
_atom_site_aniso_U_13
_atom_site_aniso_U_12
Zn1 0.0436(2) 0.0491(2) 0.04005(19) -0.00336(16) 0.00410(14) -0.00203(16)
N1 0.0282(12) 0.0492(14) 0.0514(14) -0.0014(12) 0.0053(10) 0.0021(10)
O1 0.0442(11) 0.0503(12) 0.0539(12) -0.0145(10) 0.0002(9) 0.0009(10)
C1 0.066(2) 0.085(3) 0.062(2) 0.0008(19) 0.0205(18) 0.0191(19)
O2 0.0877(17) 0.0476(13) 0.0468(12) 0.0039(11) 0.0083(11) 0.0052(12)
N2 0.0392(13) 0.0528(15) 0.0449(14) -0.0032(12) 0.0058(11) 0.0048(11)
C2 0.0479(19) 0.0563(19) 0.0521(18) 0.0084(15) 0.0140(14) 0.0141(15)
O3 0.0639(14) 0.0555(14) 0.0625(14) 0.0016(12) 0.0111(11) -0.0018(11)
N3 0.0280(11) 0.0456(13) 0.0392(12) -0.0002(10) 0.0027(9) -0.0027(10)
C3 0.0351(16) 0.073(2) 0.066(2) 0.0077(18) 0.0112(15) 0.0094(16)
C4 0.0307(15) 0.0539(18) 0.062(2) 0.0088(16) 0.0033(14) 0.0030(13)
N4 0.0381(13) 0.0532(14) 0.0377(12) 0.0000(11) 0.0015(10) -0.0082(11)
O4 0.140(3) 0.0782(17) 0.0510(15) 0.0185(13) 0.0128(15) 0.0087(17)
C5 0.0358(17) 0.079(2) 0.079(2) -0.008(2) 0.0011(16) -0.0029(16)
N5 0.0276(11) 0.0456(13) 0.0444(13) -0.0029(11) 0.0027(10) -0.0007(10)
O5 0.0853(17) 0.0527(13) 0.0566(13) 0.0097(12) -0.0065(12) -0.0059(12)
O6 0.187(3) 0.093(2) 0.0567(17) 0.0036(17) 0.0073(19) 0.028(2)
N6 0.0290(12) 0.0485(14) 0.0484(14) -0.0048(12) -0.0002(10) 0.0008(10)
C6 0.0277(14) 0.0402(15) 0.0428(15) 0.0048(13) 0.0019(12) 0.0007(12)
C7 0.0419(16) 0.0347(14) 0.0413(15) 0.0002(13) 0.0039(12) 0.0000(12)
O7 0.0696(17) 0.0632(16) 0.114(2) 0.0362(15) 0.0135(15) 0.0017(13)
N7 0.0294(11) 0.0420(13) 0.0386(12) -0.0009(11) 0.0033(9) -0.0014(10)
N9 0.0404(14) 0.0618(19) 0.0633(18) 0.0137(16) 0.0102(13) 0.0041(13)
C9 0.0316(15) 0.0490(16) 0.0523(17) 0.0120(14) 0.0075(13) -0.0001(13)
C14 0.0564(19) 0.059(2) 0.062(2) -0.0139(17) 0.0054(16) 0.0109(16)
N8 0.0515(15) 0.0567(18) 0.0442(15) 0.0065(13) 0.0111(12) -0.0011(13)
C8 0.0268(13) 0.0412(15) 0.0378(14) 0.0069(12) 0.0015(11) -0.0003(11)
C13 0.0396(17) 0.075(2) 0.068(2) 0.0005(18) 0.0187(15) 0.0011(16)
C11 0.0421(16) 0.0552(19) 0.0468(17) 0.0118(15) -0.0054(13) -0.0131(15)
C10 0.0305(15) 0.065(2) 0.0612(19) 0.0101(17) 0.0005(14) -0.0088(15)
C12 0.067(2) 0.077(2) 0.053(2) -0.0017(18) -0.0097(17) -0.0216(19)

loop_
_atom_type_symbol
_atom_type_description
_atom_type_scat_dispersion_real
_atom_type_scat_dispersion_imag
_atom_type_scat_source
C C 0.0033 0.0016 'International Tables Vol C Tables 4.2.6.8 and 6.1.1.4'
H H 0.0000 0.0000 'International Tables Vol C Tables 4.2.6.8 and 6.1.1.4'
N N 0.0061 0.0033 'International Tables Vol C Tables 4.2.6.8 and 6.1.1.4'
O O 0.0106 0.0060 'International Tables Vol C Tables 4.2.6.8 and 6.1.1.4'
Zn Zn 0.2839 1.4301 'International Tables Vol C Tables 4.2.6.8 and 6.1.1.4'

loop_
_geom_angle_atom_site_label_1
_geom_angle_atom_site_label_2
_geom_angle_atom_site_label_3
_geom_angle
_geom_angle_site_symmetry_1
_geom_angle_site_symmetry_3
O5 Zn1 O2 91.65(9) . .
O5 Zn1 N5 122.50(9) . .
O2 Zn1 N5 145.48(9) . .
O5 Zn1 N2 102.81(9) . .
O2 Zn1 N2 105.25(9) . .
N5 Zn1 N2 74.19(9) . .
O5 Zn1 N4 99.61(9) . .
O2 Zn1 N4 98.03(9) . .
N5 Zn1 N4 73.32(8) . .
N2 Zn1 N4 146.93(9) . .
O5 Zn1 O3 147.11(9) . .
O2 Zn1 O3 55.46(8) . .
N5 Zn1 O3 90.29(9) . .
N2 Zn1 O3 87.60(8) . .
N4 Zn1 O3 86.59(8) . .
C4 N1 N2 111.3(2) . .
C4 N1 C6 131.2(2) . .
N2 N1 C6 117.2(2) . .
C7 O1 C14 117.5(2) . .
C2 C1 H1A 109.5 . .
C2 C1 H1B 109.5 . .
H1A C1 H1B 109.5 . .
C2 C1 H1C 109.5 . .
H1A C1 H1C 109.5 . .
H1B C1 H1C 109.5 . .
N8 O2 Zn1 104.48(18) . .
C2 N2 N1 105.6(2) . .
C2 N2 Zn1 141.2(2) . .
N1 N2 Zn1 113.13(16) . .
N2 C2 C3 110.0(3) . .
N2 C2 C1 120.7(3) . .
C3 C2 C1 129.2(3) . .
N8 O3 Zn1 82.66(16) . .
C9 N3 N4 111.6(2) . .
C9 N3 C8 130.7(2) . .
N4 N3 C8 117.7(2) . .
C4 C3 C2 107.8(3) . .
C4 C3 H3 126.1 . .
C2 C3 H3 126.1 . .
C3 C4 N1 105.2(3) . .
C3 C4 C5 130.8(3) . .
N1 C4 C5 124.0(3) . .
C11 N4 N3 105.2(2) . .
C11 N4 Zn1 143.0(2) . .
N3 N4 Zn1 111.38(14) . .
C4 C5 H5A 109.5 . .
C4 C5 H5B 109.5 . .
H5A C5 H5B 109.5 . .
C4 C5 H5C 109.5 . .
H5A C5 H5C 109.5 . .
H5B C5 H5C 109.5 . .
C8 N5 C6 114.2(2) . .
C8 N5 Zn1 123.62(17) . .
C6 N5 Zn1 122.20(18) . .
N9 O5 Zn1 117.6(2) . .
C6 N6 C7 113.1(2) . .
N6 C6 N5 126.0(2) . .
N6 C6 N1 121.3(2) . .
N5 C6 N1 112.7(2) . .
O1 C7 N7 119.6(2) . .
O1 C7 N6 113.5(2) . .
N7 C7 N6 126.9(2) . .
C8 N7 C7 112.9(2) . .
O6 N9 O7 123.1(3) . .
O6 N9 O5 118.1(3) . .
O7 N9 O5 118.8(3) . .
C10 C9 N3 105.2(3) . .
C10 C9 C13 130.6(3) . .
N3 C9 C13 124.1(2) . .
O1 C14 H14A 109.5 . .
O1 C14 H14B 109.5 . .
H14A C14 H14B 109.5 . .
O1 C14 H14C 109.5 . .
H14A C14 H14C 109.5 . .
H14B C14 H14C 109.5 . .
O4 N8 O3 121.8(3) . .
O4 N8 O2 120.9(3) . .
O3 N8 O2 117.3(2) . .
N7 C8 N5 126.7(2) . .
N7 C8 N3 119.8(2) . .
N5 C8 N3 113.5(2) . .
C9 C13 H13A 109.5 . .
C9 C13 H13B 109.5 . .
H13A C13 H13B 109.5 . .
C9 C13 H13C 109.5 . .
H13A C13 H13C 109.5 . .
H13B C13 H13C 109.5 . .
N4 C11 C10 110.3(3) . .
N4 C11 C12 120.9(3) . .
C10 C11 C12 128.7(3) . .
C9 C10 C11 107.7(3) . .
C9 C10 H10 126.1 . .
C11 C10 H10 126.1 . .
C11 C12 H12A 109.5 . .
C11 C12 H12B 109.5 . .
H12A C12 H12B 109.5 . .
C11 C12 H12C 109.5 . .
H12A C12 H12C 109.5 . .
H12B C12 H12C 109.5 . .

loop_
_geom_bond_atom_site_label_1
_geom_bond_atom_site_label_2
_geom_bond_distance
_geom_bond_site_symmetry_2
Zn1 O5 1.993(2) .
Zn1 O2 2.012(2) .
Zn1 N5 2.034(2) .
Zn1 N2 2.167(2) .
Zn1 N4 2.242(2) .
Zn1 O3 2.477(2) .
N1 C4 1.374(3) .
N1 N2 1.375(3) .
N1 C6 1.392(3) .
O1 C7 1.310(3) .
O1 C14 1.448(3) .
C1 C2 1.490(4) .
C1 H1A 0.9600 .
C1 H1B 0.9600 .
C1 H1C 0.9600 .
O2 N8 1.254(3) .
N2 C2 1.313(4) .
C2 C3 1.405(4) .
O3 N8 1.238(3) .
N3 C9 1.374(3) .
N3 N4 1.375(3) .
N3 C8 1.390(3) .
C3 C4 1.351(4) .
C3 H3 0.9300 .
C4 C5 1.481(4) .
N4 C11 1.315(3) .
O4 N8 1.219(3) .
C5 H5A 0.9600 .
C5 H5B 0.9600 .
C5 H5C 0.9600 .
N5 C8 1.317(3) .
N5 C6 1.334(3) .
O5 N9 1.245(3) .
O6 N9 1.212(4) .
N6 C6 1.298(3) .
N6 C7 1.342(3) .
C7 N7 1.324(3) .
O7 N9 1.225(3) .
N7 C8 1.305(3) .
C9 C10 1.349(4) .
C9 C13 1.473(4) .
C14 H14A 0.9600 .
C14 H14B 0.9600 .
C14 H14C 0.9600 .
C13 H13A 0.9600 .
C13 H13B 0.9600 .
C13 H13C 0.9600 .
C11 C10 1.404(4) .
C11 C12 1.486(4) .
C10 H10 0.9300 .
C12 H12A 0.9600 .
C12 H12B 0.9600 .
C12 H12C 0.9600 .

loop_
_geom_torsion_atom_site_label_1
_geom_torsion_atom_site_label_2
_geom_torsion_atom_site_label_3
_geom_torsion_atom_site_label_4
_geom_torsion
_geom_torsion_site_symmetry_1
_geom_torsion_site_symmetry_2
_geom_torsion_site_symmetry_3
_geom_torsion_site_symmetry_4
C4 N1 N2 C2 0.6(3) . . . .
C6 N1 N2 C2 -174.4(2) . . . .
C4 N1 N2 Zn1 -176.98(18) . . . .
C6 N1 N2 Zn1 8.0(3) . . . .
N1 N2 C2 C3 -0.1(3) . . . .
Zn1 N2 C2 C3 176.4(2) . . . .
N1 N2 C2 C1 -179.2(3) . . . .
Zn1 N2 C2 C1 -2.7(5) . . . .
N2 C2 C3 C4 -0.4(4) . . . .
C1 C2 C3 C4 178.6(3) . . . .
C2 C3 C4 N1 0.8(3) . . . .
C2 C3 C4 C5 -176.6(3) . . . .
N2 N1 C4 C3 -0.9(3) . . . .
C6 N1 C4 C3 173.2(3) . . . .
N2 N1 C4 C5 176.8(3) . . . .
C6 N1 C4 C5 -9.2(5) . . . .
C9 N3 N4 C11 -0.8(3) . . . .
C8 N3 N4 C11 178.2(2) . . . .
C9 N3 N4 Zn1 173.19(17) . . . .
C8 N3 N4 Zn1 -7.8(3) . . . .
C7 N6 C6 N5 4.5(4) . . . .
C7 N6 C6 N1 -174.9(2) . . . .
C8 N5 C6 N6 -1.3(4) . . . .
Zn1 N5 C6 N6 177.7(2) . . . .
C8 N5 C6 N1 178.1(2) . . . .
Zn1 N5 C6 N1 -2.9(3) . . . .
C4 N1 C6 N6 1.9(5) . . . .
N2 N1 C6 N6 175.6(2) . . . .
C4 N1 C6 N5 -177.5(3) . . . .
N2 N1 C6 N5 -3.8(3) . . . .
C14 O1 C7 N7 4.9(4) . . . .
C14 O1 C7 N6 -175.7(2) . . . .
C6 N6 C7 O1 177.0(2) . . . .
C6 N6 C7 N7 -3.6(4) . . . .
O1 C7 N7 C8 179.0(2) . . . .
N6 C7 N7 C8 -0.4(4) . . . .
Zn1 O5 N9 O6 1.4(4) . . . .
Zn1 O5 N9 O7 178.7(2) . . . .
N4 N3 C9 C10 1.0(3) . . . .
C8 N3 C9 C10 -177.9(3) . . . .
N4 N3 C9 C13 -174.9(3) . . . .
C8 N3 C9 C13 6.2(5) . . . .
Zn1 O3 N8 O4 -175.6(3) . . . .
Zn1 O3 N8 O2 2.9(2) . . . .
Zn1 O2 N8 O4 174.9(2) . . . .
Zn1 O2 N8 O3 -3.7(3) . . . .
C7 N7 C8 N5 4.3(4) . . . .
C7 N7 C8 N3 -176.6(2) . . . .
C6 N5 C8 N7 -3.6(4) . . . .
Zn1 N5 C8 N7 177.4(2) . . . .
C6 N5 C8 N3 177.3(2) . . . .
Zn1 N5 C8 N3 -1.7(3) . . . .
C9 N3 C8 N7 6.2(4) . . . .
N4 N3 C8 N7 -172.6(2) . . . .
C9 N3 C8 N5 -174.7(3) . . . .
N4 N3 C8 N5 6.5(3) . . . .
N3 N4 C11 C10 0.2(3) . . . .
Zn1 N4 C11 C10 -170.4(2) . . . .
N3 N4 C11 C12 179.7(3) . . . .
Zn1 N4 C11 C12 9.0(5) . . . .
N3 C9 C10 C11 -0.8(3) . . . .
C13 C9 C10 C11 174.8(3) . . . .
N4 C11 C10 C9 0.4(4) . . . .
C12 C11 C10 C9 -179.0(3) . . . .
